data_4316582
loop_
_publ_author_name
'Maravanji S. Balakrishna'
'D. Suresh'
'Ankit Rai'
'Joel T. Mague'
'Dulal Panda'

_publ_section_title
;
 Dinuclear Copper(I) Complexes Containing Cyclodiphosphazane Derivatives
 and Pyridyl Ligands: Synthesis, Structural Studies, and Antiproliferative
 Activity toward Human Cervical and Breast Cancer Cells
;
_journal_name_full 'Inorganic Chemistry'
_journal_page_first 8790
_journal_page_last 8801
_journal_paper_doi 10.1021/ic100944d
_journal_volume 49
_journal_year 2010
_chemical_formula_moiety 'C44 H67 Cu2 I2 N11 O4 P2'
_chemical_formula_sum 'C44 H67 Cu2 I2 N11 O4 P2'
_chemical_formula_weight 1256.91
_chemical_name_systematic
; 
 1,3-Di(tert-butyl)-2,4-di(4-methylpiperazinyl)-2,4-
bis(iodo(1,10-phenanthroline-\k^2^N,N')copper(I))-
[1,3,2,4]-diazadiphosphetidine tetrahydrate 
acetonitrile solvate
;
_space_group_IT_number 2
_symmetry_cell_setting triclinic
_symmetry_space_group_name_Hall '-P 1'
_symmetry_space_group_name_H-M 'P -1'
_atom_sites_solution_hydrogens geom
_atom_sites_solution_primary Patterson
_atom_sites_solution_secondary difmap
_audit_creation_method SHELXL-97
_cell_angle_alpha 103.025(1)
_cell_angle_beta 92.238(1)
_cell_angle_gamma 107.422(1)
_cell_formula_units_Z 2
_cell_length_a 12.6096(9)
_cell_length_b 14.843(1)
_cell_length_c 14.939(1)
_cell_measurement_reflns_used 4808
_cell_measurement_temperature 100(2)
_cell_measurement_theta_max 28.266
_cell_measurement_theta_min 2.286
_cell_volume 2582.0(3)
_computing_cell_refinement 'Bruker APEX2 (Bruker-AXS, 2007)'
_computing_data_collection 'Bruker APEX2 (Bruker-AXS, 2007)'
_computing_data_reduction 'Bruker SAINT+ (Bruker-AXS, 2006)'
_computing_molecular_graphics 'Bruker APEX2 (Bruker-AXS, 2007)'
_computing_publication_material 'Bruker APEX2 (Bruker-AXS, 2007)'
_computing_structure_refinement 'SHELXL-97 (Sheldrick, 1997)'
_computing_structure_solution 'SHELXS-97 (Sheldrick, 1997)'
_diffrn_ambient_temperature 100(2)
_diffrn_measured_fraction_theta_full 0.992
_diffrn_measured_fraction_theta_max 0.992
_diffrn_measurement_device_type 'Bruker-AXS Smart APEX CCD area detector'
_diffrn_measurement_method 'phi and omega scans'
_diffrn_radiation_monochromator graphite
_diffrn_radiation_source 'fine-focus sealed tube'
_diffrn_radiation_type MoK\a
_diffrn_radiation_wavelength 0.71073
_diffrn_reflns_av_R_equivalents 0.0629
_diffrn_reflns_av_sigmaI/netI 0.0499
_diffrn_reflns_limit_h_max 16
_diffrn_reflns_limit_h_min -16
_diffrn_reflns_limit_k_max 19
_diffrn_reflns_limit_k_min -19
_diffrn_reflns_limit_l_max 19
_diffrn_reflns_limit_l_min 0
_diffrn_reflns_number 28663
_diffrn_reflns_theta_full 28.30
_diffrn_reflns_theta_max 28.30
_diffrn_reflns_theta_min 2.08
_exptl_absorpt_coefficient_mu 2.133
_exptl_absorpt_correction_T_max 0.8581
_exptl_absorpt_correction_T_min 0.7140
_exptl_absorpt_correction_type multi-scan
_exptl_absorpt_process_details 'TWINABS (Sheldrick, 2007)'
_exptl_crystal_colour yellow
_exptl_crystal_density_diffrn 1.617
_exptl_crystal_density_method 'not measured'
_exptl_crystal_description Block
_exptl_crystal_F_000 1268
_exptl_crystal_size_max 0.13
_exptl_crystal_size_mid 0.12
_exptl_crystal_size_min 0.07
_refine_diff_density_max 0.710
_refine_diff_density_min -0.641
_refine_diff_density_rms 0.113
_refine_ls_extinction_method none
_refine_ls_goodness_of_fit_ref 1.070
_refine_ls_hydrogen_treatment constr
_refine_ls_matrix_type full
_refine_ls_number_parameters 595
_refine_ls_number_reflns 22244
_refine_ls_number_restraints 0
_refine_ls_restrained_S_all 1.070
_refine_ls_R_factor_all 0.0495
_refine_ls_R_factor_gt 0.0372
_refine_ls_shift/su_max 0.001
_refine_ls_shift/su_mean 0.000
_refine_ls_structure_factor_coef Fsqd
_refine_ls_weighting_details 'calc w=1/[\s^2^(Fo^2^)+(0.0267P)^2^+12.2532P] where P=(Fo^2^+2Fc^2^)/3'
_refine_ls_weighting_scheme calc
_refine_ls_wR_factor_gt 0.0782
_refine_ls_wR_factor_ref 0.0868
_reflns_number_gt 18663
_reflns_number_total 22244
_reflns_threshold_expression >2sigma(I)
_cod_data_source_file ic100944d_si_002.cif
_cod_data_source_block 10
_cod_depositor_comments
;
The following automatic conversions were performed:

'_symmetry_cell_setting' value 'Triclinic' changed to 'triclinic'
according to the built-in table from CIF Core dictionary named
'cif_core.dic' version 2.4.1 from 2010-06-29.

Automatic conversion script
Id: cif_fix_values 1646 2011-03-28 12:23:43Z adriana 
;
_cod_database_code 4316582

loop_
_symmetry_equiv_pos_as_xyz
'x, y, z'
'-x, -y, -z'

loop_
_atom_site_label
_atom_site_type_symbol
_atom_site_fract_x
_atom_site_fract_y
_atom_site_fract_z
_atom_site_U_iso_or_equiv
_atom_site_adp_type
_atom_site_occupancy
_atom_site_symmetry_multiplicity
_atom_site_calc_flag
_atom_site_refinement_flags
_atom_site_disorder_assembly
_atom_site_disorder_group
I1 I 0.71070(2) 0.610449(18) 0.633656(19) 0.01603(6) Uani 1 1 d . . .
I2 I 0.32222(2) -0.067268(18) 0.629998(19) 0.01620(6) Uani 1 1 d . . .
Cu1 Cu 0.69492(4) 0.42884(4) 0.64795(3) 0.01351(10) Uani 1 1 d . . .
Cu2 Cu 0.34599(4) 0.11959(3) 0.64963(3) 0.01299(10) Uani 1 1 d . . .
P1 P 0.62230(8) 0.38070(7) 0.76698(7) 0.01077(18) Uani 1 1 d . . .
P2 P 0.45041(8) 0.23216(7) 0.76739(7) 0.01063(18) Uani 1 1 d . . .
N1 N 0.4811(3) 0.3542(2) 0.7767(2) 0.0107(6) Uani 1 1 d . . .
N2 N 0.5947(3) 0.2650(2) 0.7804(2) 0.0108(6) Uani 1 1 d . . .
N3 N 0.6985(3) 0.4533(2) 0.8654(2) 0.0133(6) Uani 1 1 d . . .
N4 N 0.8385(3) 0.5784(3) 1.0289(2) 0.0176(7) Uani 1 1 d . . .
N5 N 0.3956(3) 0.2128(2) 0.8641(2) 0.0136(6) Uani 1 1 d . . .
N6 N 0.3784(3) 0.1517(3) 1.0342(2) 0.0174(7) Uani 1 1 d . . .
N7 N 0.8547(3) 0.4194(2) 0.6208(2) 0.0156(7) Uani 1 1 d . . .
N8 N 0.6648(3) 0.3690(2) 0.5056(2) 0.0144(7) Uani 1 1 d . . .
N9 N 0.3328(3) 0.1237(2) 0.5132(2) 0.0123(6) Uani 1 1 d . . .
N10 N 0.1773(3) 0.1200(2) 0.6328(2) 0.0153(7) Uani 1 1 d . . .
C1 C 0.4068(3) 0.4067(3) 0.7492(3) 0.0144(8) Uani 1 1 d . . .
C2 C 0.4577(3) 0.5143(3) 0.8010(3) 0.0169(8) Uani 1 1 d . . .
H2A H 0.4671 0.5196 0.8677 0.025 Uiso 1 1 calc R . .
H2B H 0.4077 0.5504 0.7881 0.025 Uiso 1 1 calc R . .
H2C H 0.5306 0.5415 0.7804 0.025 Uiso 1 1 calc R . .
C3 C 0.3964(3) 0.3967(3) 0.6451(3) 0.0169(8) Uani 1 1 d . . .
H3A H 0.4705 0.4239 0.6263 0.025 Uiso 1 1 calc R . .
H3B H 0.3470 0.4322 0.6295 0.025 Uiso 1 1 calc R . .
H3C H 0.3650 0.3277 0.6126 0.025 Uiso 1 1 calc R . .
C4 C 0.2920(3) 0.3656(3) 0.7788(3) 0.0176(8) Uani 1 1 d . . .
H4A H 0.2607 0.2961 0.7478 0.026 Uiso 1 1 calc R . .
H4B H 0.2425 0.4004 0.7617 0.026 Uiso 1 1 calc R . .
H4C H 0.2987 0.3738 0.8460 0.026 Uiso 1 1 calc R . .
C5 C 0.6633(3) 0.1994(3) 0.7560(3) 0.0126(7) Uani 1 1 d . . .
C6 C 0.7852(3) 0.2575(3) 0.7949(3) 0.0187(8) Uani 1 1 d . . .
H6A H 0.8119 0.3120 0.7659 0.028 Uiso 1 1 calc R . .
H6B H 0.8318 0.2148 0.7816 0.028 Uiso 1 1 calc R . .
H6C H 0.7898 0.2828 0.8619 0.028 Uiso 1 1 calc R . .
C7 C 0.6548(4) 0.1596(3) 0.6510(3) 0.0184(8) Uani 1 1 d . . .
H7A H 0.5767 0.1224 0.6269 0.028 Uiso 1 1 calc R . .
H7B H 0.7014 0.1171 0.6372 0.028 Uiso 1 1 calc R . .
H7C H 0.6807 0.2141 0.6219 0.028 Uiso 1 1 calc R . .
C8 C 0.6226(3) 0.1155(3) 0.8025(3) 0.0158(8) Uani 1 1 d . . .
H8A H 0.6248 0.1418 0.8691 0.024 Uiso 1 1 calc R . .
H8B H 0.6713 0.0745 0.7917 0.024 Uiso 1 1 calc R . .
H8C H 0.5458 0.0764 0.7763 0.024 Uiso 1 1 calc R . .
C9 C 0.6767(3) 0.4362(3) 0.9568(3) 0.0149(8) Uani 1 1 d . . .
H9A H 0.6433 0.3654 0.9510 0.018 Uiso 1 1 calc R . .
H9B H 0.6226 0.4689 0.9823 0.018 Uiso 1 1 calc R . .
C10 C 0.7847(3) 0.4753(3) 1.0224(3) 0.0166(8) Uani 1 1 d . . .
H10A H 0.7680 0.4660 1.0845 0.020 Uiso 1 1 calc R . .
H10B H 0.8361 0.4385 0.9998 0.020 Uiso 1 1 calc R . .
C11 C 0.8645(4) 0.5916(3) 0.9376(3) 0.0240(10) Uani 1 1 d . . .
H11A H 0.9161 0.5551 0.9145 0.029 Uiso 1 1 calc R . .
H11B H 0.9025 0.6615 0.9420 0.029 Uiso 1 1 calc R . .
C12 C 0.7588(4) 0.5557(3) 0.8705(3) 0.0195(9) Uani 1 1 d . . .
H12A H 0.7100 0.5959 0.8908 0.023 Uiso 1 1 calc R . .
H12B H 0.7785 0.5628 0.8084 0.023 Uiso 1 1 calc R . .
C13 C 0.9386(4) 0.6193(4) 1.0957(3) 0.0256(10) Uani 1 1 d . . .
H13A H 0.9940 0.5871 1.0751 0.038 Uiso 1 1 calc R . .
H13B H 0.9190 0.6088 1.1562 0.038 Uiso 1 1 calc R . .
H13C H 0.9700 0.6893 1.1006 0.038 Uiso 1 1 calc R . .
C14 C 0.3241(4) 0.1159(3) 0.8672(3) 0.0188(8) Uani 1 1 d . . .
H14A H 0.3196 0.0689 0.8073 0.023 Uiso 1 1 calc R . .
H14B H 0.2476 0.1177 0.8774 0.023 Uiso 1 1 calc R . .
C15 C 0.3709(4) 0.0826(3) 0.9446(3) 0.0205(9) Uani 1 1 d . . .
H15A H 0.3219 0.0171 0.9460 0.025 Uiso 1 1 calc R . .
H15B H 0.4462 0.0781 0.9330 0.025 Uiso 1 1 calc R . .
C16 C 0.4501(4) 0.2497(3) 1.0315(3) 0.0187(8) Uani 1 1 d . . .
H16A H 0.5272 0.2486 1.0231 0.022 Uiso 1 1 calc R . .
H16B H 0.4527 0.2966 1.0909 0.022 Uiso 1 1 calc R . .
C17 C 0.4055(3) 0.2827(3) 0.9527(3) 0.0151(8) Uani 1 1 d . . .
H17A H 0.3313 0.2897 0.9642 0.018 Uiso 1 1 calc R . .
H17B H 0.4566 0.3472 0.9504 0.018 Uiso 1 1 calc R . .
C18 C 0.4261(4) 0.1205(4) 1.1089(3) 0.0293(11) Uani 1 1 d . . .
H18A H 0.5014 0.1185 1.0973 0.044 Uiso 1 1 calc R . .
H18B H 0.3784 0.0555 1.1109 0.044 Uiso 1 1 calc R . .
H18C H 0.4301 0.1668 1.1682 0.044 Uiso 1 1 calc R . .
C19 C 0.9482(3) 0.4456(3) 0.6778(3) 0.0198(9) Uani 1 1 d . . .
H19 H 0.9461 0.4716 0.7417 0.024 Uiso 1 1 calc R . .
C20 C 1.0495(4) 0.4371(3) 0.6489(3) 0.0223(9) Uani 1 1 d . . .
H20 H 1.1141 0.4566 0.6924 0.027 Uiso 1 1 calc R . .
C21 C 1.0546(4) 0.4001(3) 0.5570(3) 0.0226(9) Uani 1 1 d . . .
H21 H 1.1225 0.3929 0.5361 0.027 Uiso 1 1 calc R . .
C22 C 0.9577(3) 0.3730(3) 0.4936(3) 0.0184(8) Uani 1 1 d . . .
C23 C 0.8590(3) 0.3836(3) 0.5296(3) 0.0158(8) Uani 1 1 d . . .
C24 C 0.7590(3) 0.3597(3) 0.4674(3) 0.0130(7) Uani 1 1 d . . .
C25 C 0.5743(3) 0.3527(3) 0.4481(3) 0.0167(8) Uani 1 1 d . . .
H25 H 0.5085 0.3596 0.4737 0.020 Uiso 1 1 calc R . .
C26 C 0.5709(3) 0.3260(3) 0.3515(3) 0.0177(8) Uani 1 1 d . . .
H26 H 0.5045 0.3162 0.3131 0.021 Uiso 1 1 calc R . .
C27 C 0.6645(4) 0.3142(3) 0.3132(3) 0.0184(8) Uani 1 1 d . . .
H27 H 0.6635 0.2950 0.2480 0.022 Uiso 1 1 calc R . .
C28 C 0.7623(3) 0.3309(3) 0.3720(3) 0.0163(8) Uani 1 1 d . . .
C29 C 0.8635(4) 0.3202(3) 0.3373(3) 0.0212(9) Uani 1 1 d . . .
H29 H 0.8652 0.2994 0.2725 0.025 Uiso 1 1 calc R . .
C30 C 0.9565(4) 0.3394(3) 0.3958(3) 0.0222(9) Uani 1 1 d . . .
H30 H 1.0222 0.3304 0.3716 0.027 Uiso 1 1 calc R . .
C31 C 0.4065(3) 0.1182(3) 0.4526(3) 0.0153(8) Uani 1 1 d . . .
H31 H 0.4780 0.1170 0.4738 0.018 Uiso 1 1 calc R . .
C32 C 0.3839(3) 0.1142(3) 0.3592(3) 0.0177(8) Uani 1 1 d . . .
H32 H 0.4389 0.1095 0.3182 0.021 Uiso 1 1 calc R . .
C33 C 0.2821(4) 0.1172(3) 0.3271(3) 0.0189(8) Uani 1 1 d . . .
H33 H 0.2660 0.1155 0.2640 0.023 Uiso 1 1 calc R . .
C34 C 0.2012(3) 0.1227(3) 0.3892(3) 0.0169(8) Uani 1 1 d . . .
C35 C 0.2296(3) 0.1240(3) 0.4811(3) 0.0125(7) Uani 1 1 d . . .
C36 C 0.1485(3) 0.1248(3) 0.5459(3) 0.0142(8) Uani 1 1 d . . .
C37 C 0.1009(3) 0.1172(3) 0.6918(3) 0.0200(9) Uani 1 1 d . . .
H37 H 0.1201 0.1128 0.7524 0.024 Uiso 1 1 calc R . .
C38 C -0.0068(4) 0.1204(3) 0.6691(3) 0.0230(9) Uani 1 1 d . . .
H38 H -0.0585 0.1188 0.7137 0.028 Uiso 1 1 calc R . .
C39 C -0.0363(4) 0.1260(3) 0.5818(3) 0.0229(9) Uani 1 1 d . . .
H39 H -0.1088 0.1285 0.5653 0.028 Uiso 1 1 calc R . .
C40 C 0.0418(3) 0.1280(3) 0.5166(3) 0.0197(9) Uani 1 1 d . . .
C41 C 0.0166(4) 0.1289(3) 0.4226(3) 0.0232(9) Uani 1 1 d . . .
H41 H -0.0545 0.1320 0.4028 0.028 Uiso 1 1 calc R . .
C42 C 0.0931(3) 0.1254(3) 0.3612(3) 0.0219(9) Uani 1 1 d . . .
H42 H 0.0741 0.1247 0.2988 0.026 Uiso 1 1 calc R . .
C43 C 0.7978(4) 0.2107(4) 0.0449(3) 0.0292(10) Uani 1 1 d . . .
C44 C 0.8655(4) 0.1536(4) -0.0018(3) 0.0288(10) Uani 1 1 d . . .
H44A H 0.9450 0.1909 0.0151 0.043 Uiso 1 1 calc R . .
H44B H 0.8472 0.1394 -0.0689 0.043 Uiso 1 1 calc R . .
H44C H 0.8495 0.0923 0.0172 0.043 Uiso 1 1 calc R . .
N11 N 0.7458(4) 0.2555(4) 0.0799(3) 0.0475(13) Uani 1 1 d . . .
O1 O 0.0724(3) 0.2452(2) 0.1837(2) 0.0271(7) Uani 1 1 d . . .
H1OA H 0.1195 0.2769 0.2329 0.032 Uiso 1 1 d R . .
H1OB H 0.0163 0.2057 0.2020 0.032 Uiso 1 1 d R . .
O2 O 0.8762(3) 0.1046(2) 0.1990(2) 0.0278(7) Uani 1 1 d . . .
H2OA H 0.8280 0.1012 0.2392 0.033 Uiso 1 1 d R . .
H2OB H 0.8999 0.0616 0.1631 0.033 Uiso 1 1 d R . .
O3 O 0.0236(3) 0.0328(3) 0.8865(2) 0.0314(8) Uani 1 1 d . . .
H3OA H -0.0403 -0.0027 0.8983 0.038 Uiso 1 1 d R . .
H3OB H 0.0595 0.0729 0.9381 0.038 Uiso 1 1 d R . .
O4 O 0.1512(3) 0.1150(2) 0.0629(2) 0.0309(8) Uani 1 1 d . . .
H4OA H 0.2205 0.1342 0.0516 0.037 Uiso 1 1 d R . .
H4OB H 0.1273 0.1636 0.0860 0.037 Uiso 1 1 d R . .

loop_
_atom_site_aniso_label
_atom_site_aniso_U_11
_atom_site_aniso_U_22
_atom_site_aniso_U_33
_atom_site_aniso_U_23
_atom_site_aniso_U_13
_atom_site_aniso_U_12
I1 0.01454(12) 0.01525(12) 0.01910(13) 0.00590(10) 0.00226(10) 0.00463(10)
I2 0.01468(12) 0.01394(12) 0.01993(13) 0.00325(10) 0.00375(10) 0.00495(10)
Cu1 0.0118(2) 0.0162(2) 0.0129(2) 0.00457(18) 0.00310(18) 0.00404(19)
Cu2 0.0111(2) 0.0147(2) 0.0122(2) 0.00221(18) 0.00061(17) 0.00352(18)
P1 0.0098(4) 0.0116(4) 0.0108(4) 0.0027(4) 0.0017(3) 0.0034(4)
P2 0.0099(4) 0.0118(4) 0.0107(4) 0.0031(4) 0.0025(3) 0.0037(4)
N1 0.0093(15) 0.0120(15) 0.0121(15) 0.0040(12) 0.0026(12) 0.0042(12)
N2 0.0098(15) 0.0092(14) 0.0153(16) 0.0045(12) 0.0028(12) 0.0047(12)
N3 0.0138(16) 0.0129(16) 0.0123(15) 0.0033(12) 0.0021(12) 0.0029(13)
N4 0.0142(17) 0.0197(18) 0.0149(16) 0.0020(14) -0.0007(13) 0.0015(14)
N5 0.0159(16) 0.0105(15) 0.0125(15) 0.0013(12) 0.0046(13) 0.0022(13)
N6 0.0193(18) 0.0171(17) 0.0144(16) 0.0061(14) 0.0039(13) 0.0018(14)
N7 0.0134(16) 0.0199(17) 0.0169(17) 0.0097(14) 0.0044(13) 0.0063(14)
N8 0.0137(16) 0.0132(16) 0.0159(16) 0.0034(13) 0.0041(13) 0.0038(13)
N9 0.0108(15) 0.0120(15) 0.0134(15) 0.0014(12) -0.0007(12) 0.0041(13)
N10 0.0137(16) 0.0135(16) 0.0190(17) 0.0037(14) 0.0022(13) 0.0047(13)
C1 0.0142(19) 0.0147(19) 0.0161(19) 0.0047(15) 0.0031(15) 0.0066(15)
C2 0.019(2) 0.0154(19) 0.0184(19) 0.0050(16) 0.0043(16) 0.0077(16)
C3 0.0139(19) 0.020(2) 0.019(2) 0.0061(16) 0.0002(15) 0.0076(16)
C4 0.0134(19) 0.020(2) 0.023(2) 0.0072(17) 0.0040(16) 0.0083(16)
C5 0.0110(18) 0.0143(18) 0.0157(18) 0.0052(15) 0.0011(14) 0.0079(15)
C6 0.0133(19) 0.020(2) 0.025(2) 0.0049(17) 0.0038(16) 0.0089(16)
C7 0.021(2) 0.020(2) 0.0143(19) 0.0015(16) 0.0060(16) 0.0082(17)
C8 0.018(2) 0.0141(19) 0.0173(19) 0.0053(15) 0.0028(15) 0.0065(16)
C9 0.0145(19) 0.018(2) 0.0117(18) 0.0039(15) 0.0025(15) 0.0042(16)
C10 0.019(2) 0.019(2) 0.0125(18) 0.0058(15) 0.0024(15) 0.0067(17)
C11 0.022(2) 0.024(2) 0.018(2) 0.0054(17) -0.0012(17) -0.0045(18)
C12 0.024(2) 0.0120(19) 0.017(2) 0.0047(16) -0.0034(16) -0.0029(16)
C13 0.017(2) 0.037(3) 0.0162(19) 0.0025(19) -0.0023(17) 0.0027(19)
C14 0.022(2) 0.0146(19) 0.0134(19) 0.0028(15) 0.0038(16) -0.0031(16)
C15 0.030(2) 0.017(2) 0.0151(19) 0.0062(16) 0.0090(17) 0.0056(18)
C16 0.019(2) 0.021(2) 0.0122(18) 0.0044(16) 0.0007(15) -0.0003(17)
C17 0.0156(19) 0.0125(18) 0.0149(18) 0.0015(15) 0.0054(15) 0.0021(15)
C18 0.035(3) 0.031(3) 0.024(2) 0.015(2) 0.005(2) 0.008(2)
C19 0.015(2) 0.022(2) 0.024(2) 0.0103(18) -0.0008(16) 0.0047(17)
C20 0.016(2) 0.029(2) 0.026(2) 0.0112(19) -0.0003(17) 0.0096(18)
C21 0.017(2) 0.024(2) 0.035(3) 0.014(2) 0.0085(18) 0.0123(18)
C22 0.015(2) 0.0160(19) 0.027(2) 0.0088(17) 0.0060(17) 0.0071(16)
C23 0.016(2) 0.0129(18) 0.021(2) 0.0077(16) 0.0058(16) 0.0053(16)
C24 0.0146(19) 0.0093(17) 0.0163(19) 0.0041(14) 0.0043(15) 0.0043(14)
C25 0.015(2) 0.017(2) 0.018(2) 0.0046(16) 0.0035(16) 0.0043(16)
C26 0.018(2) 0.0153(19) 0.017(2) 0.0009(16) -0.0002(16) 0.0038(16)
C27 0.024(2) 0.016(2) 0.0133(18) 0.0016(15) 0.0019(16) 0.0053(17)
C28 0.019(2) 0.0116(18) 0.021(2) 0.0049(16) 0.0068(16) 0.0070(15)
C29 0.026(2) 0.021(2) 0.020(2) 0.0049(17) 0.0104(17) 0.0108(18)
C30 0.020(2) 0.020(2) 0.032(2) 0.0095(18) 0.0135(18) 0.0120(18)
C31 0.0156(19) 0.0160(19) 0.0139(19) 0.0035(15) 0.0013(15) 0.0047(16)
C32 0.019(2) 0.0163(19) 0.0172(19) 0.0035(16) 0.0034(16) 0.0046(16)
C33 0.023(2) 0.018(2) 0.0160(19) 0.0077(16) 0.0007(16) 0.0050(17)
C34 0.016(2) 0.0130(18) 0.019(2) 0.0034(15) -0.0046(16) 0.0026(15)
C35 0.0095(17) 0.0083(17) 0.0173(18) 0.0021(14) -0.0013(14) 0.0006(14)
C36 0.0123(19) 0.0081(17) 0.021(2) 0.0030(15) 0.0024(15) 0.0018(15)
C37 0.016(2) 0.022(2) 0.021(2) 0.0049(17) 0.0062(16) 0.0054(17)
C38 0.016(2) 0.022(2) 0.032(2) 0.0061(19) 0.0096(18) 0.0090(18)
C39 0.0108(19) 0.021(2) 0.037(3) 0.0054(19) 0.0008(18) 0.0070(17)
C40 0.0128(19) 0.0144(19) 0.031(2) 0.0036(17) -0.0004(17) 0.0049(16)
C41 0.017(2) 0.019(2) 0.034(3) 0.0067(19) -0.0060(18) 0.0058(17)
C42 0.018(2) 0.022(2) 0.026(2) 0.0091(18) -0.0078(17) 0.0042(17)
C43 0.028(3) 0.034(3) 0.025(2) 0.011(2) 0.001(2) 0.006(2)
C44 0.026(2) 0.032(3) 0.029(2) 0.012(2) 0.0015(19) 0.007(2)
N11 0.055(3) 0.063(4) 0.039(3) 0.018(3) 0.010(2) 0.036(3)
O1 0.0250(17) 0.0284(18) 0.0225(16) 0.0052(14) -0.0004(13) 0.0020(14)
O2 0.0234(17) 0.038(2) 0.0231(16) 0.0062(15) 0.0082(13) 0.0123(15)
O3 0.0279(18) 0.0310(19) 0.0299(18) 0.0034(15) 0.0094(15) 0.0038(15)
O4 0.0214(17) 0.0304(19) 0.0336(19) 0.0008(15) 0.0115(14) 0.0018(14)

loop_
_atom_type_symbol
_atom_type_description
_atom_type_scat_dispersion_real
_atom_type_scat_dispersion_imag
_atom_type_scat_source
C C 0.0033 0.0016 'International Tables Vol C Tables 4.2.6.8 and 6.1.1.4'
H H 0.0000 0.0000 'International Tables Vol C Tables 4.2.6.8 and 6.1.1.4'
N N 0.0061 0.0033 'International Tables Vol C Tables 4.2.6.8 and 6.1.1.4'
P P 0.1023 0.0942 'International Tables Vol C Tables 4.2.6.8 and 6.1.1.4'
Cu Cu 0.3201 1.2651 'International Tables Vol C Tables 4.2.6.8 and 6.1.1.4'
I I -0.4742 1.8119 'International Tables Vol C Tables 4.2.6.8 and 6.1.1.4'
O O 0.0106 0.0060 'International Tables Vol C Tables 4.2.6.8 and 6.1.1.4'

loop_
_geom_angle_atom_site_label_1
_geom_angle_atom_site_label_2
_geom_angle_atom_site_label_3
_geom_angle
_geom_angle_site_symmetry_1
_geom_angle_site_symmetry_3
_geom_angle_publ_flag
N8 Cu1 N7 80.10(13) . . ?
N8 Cu1 P1 133.72(10) . . ?
N7 Cu1 P1 118.87(9) . . ?
N8 Cu1 I1 94.02(9) . . ?
N7 Cu1 I1 102.66(9) . . ?
P1 Cu1 I1 118.65(3) . . ?
N9 Cu2 N10 80.25(13) . . ?
N9 Cu2 P2 128.23(10) . . ?
N10 Cu2 P2 114.25(10) . . ?
N9 Cu2 I2 100.05(9) . . ?
N10 Cu2 I2 102.86(9) . . ?
P2 Cu2 I2 121.83(3) . . ?
N3 P1 N2 105.23(16) . . ?
N3 P1 N1 111.15(16) . . ?
N2 P1 N1 81.05(15) . . ?
N3 P1 Cu1 110.00(12) . . ?
N2 P1 Cu1 124.25(12) . . ?
N1 P1 Cu1 121.75(12) . . ?
N3 P1 P2 121.47(12) . . ?
N2 P1 P2 41.38(11) . . ?
N1 P1 P2 40.73(11) . . ?
Cu1 P1 P2 128.49(5) . . ?
N5 P2 N1 105.78(16) . . ?
N5 P2 N2 112.47(16) . . ?
N1 P2 N2 80.94(15) . . ?
N5 P2 Cu2 108.37(12) . . ?
N1 P2 Cu2 123.62(12) . . ?
N2 P2 Cu2 122.78(12) . . ?
N5 P2 P1 122.70(12) . . ?
N1 P2 P1 41.26(11) . . ?
N2 P2 P1 40.75(11) . . ?
Cu2 P2 P1 128.80(5) . . ?
C1 N1 P2 128.1(3) . . ?
C1 N1 P1 126.4(3) . . ?
P2 N1 P1 98.02(16) . . ?
C5 N2 P1 127.3(3) . . ?
C5 N2 P2 126.8(3) . . ?
P1 N2 P2 97.87(16) . . ?
C12 N3 C9 112.2(3) . . ?
C12 N3 P1 120.1(3) . . ?
C9 N3 P1 123.4(3) . . ?
C10 N4 C11 109.3(3) . . ?
C10 N4 C13 111.9(3) . . ?
C11 N4 C13 111.1(3) . . ?
C17 N5 C14 110.4(3) . . ?
C17 N5 P2 128.8(3) . . ?
C14 N5 P2 120.8(3) . . ?
C18 N6 C15 110.3(4) . . ?
C18 N6 C16 109.4(3) . . ?
C15 N6 C16 109.5(3) . . ?
C19 N7 C23 117.8(4) . . ?
C19 N7 Cu1 130.1(3) . . ?
C23 N7 Cu1 112.1(3) . . ?
C25 N8 C24 117.5(3) . . ?
C25 N8 Cu1 129.1(3) . . ?
C24 N8 Cu1 112.6(3) . . ?
C31 N9 C35 117.6(3) . . ?
C31 N9 Cu2 128.7(3) . . ?
C35 N9 Cu2 113.5(3) . . ?
C37 N10 C36 118.0(4) . . ?
C37 N10 Cu2 131.0(3) . . ?
C36 N10 Cu2 111.0(3) . . ?
N1 C1 C4 108.8(3) . . ?
N1 C1 C3 111.7(3) . . ?
C4 C1 C3 109.7(3) . . ?
N1 C1 C2 107.3(3) . . ?
C4 C1 C2 109.3(3) . . ?
C3 C1 C2 110.1(3) . . ?
C1 C2 H2A 109.5 . . ?
C1 C2 H2B 109.5 . . ?
H2A C2 H2B 109.5 . . ?
C1 C2 H2C 109.5 . . ?
H2A C2 H2C 109.5 . . ?
H2B C2 H2C 109.5 . . ?
C1 C3 H3A 109.5 . . ?
C1 C3 H3B 109.5 . . ?
H3A C3 H3B 109.5 . . ?
C1 C3 H3C 109.5 . . ?
H3A C3 H3C 109.5 . . ?
H3B C3 H3C 109.5 . . ?
C1 C4 H4A 109.5 . . ?
C1 C4 H4B 109.5 . . ?
H4A C4 H4B 109.5 . . ?
C1 C4 H4C 109.5 . . ?
H4A C4 H4C 109.5 . . ?
H4B C4 H4C 109.5 . . ?
N2 C5 C8 108.3(3) . . ?
N2 C5 C7 111.5(3) . . ?
C8 C5 C7 110.1(3) . . ?
N2 C5 C6 108.0(3) . . ?
C8 C5 C6 108.8(3) . . ?
C7 C5 C6 110.1(3) . . ?
C5 C6 H6A 109.5 . . ?
C5 C6 H6B 109.5 . . ?
H6A C6 H6B 109.5 . . ?
C5 C6 H6C 109.5 . . ?
H6A C6 H6C 109.5 . . ?
H6B C6 H6C 109.5 . . ?
C5 C7 H7A 109.5 . . ?
C5 C7 H7B 109.5 . . ?
H7A C7 H7B 109.5 . . ?
C5 C7 H7C 109.5 . . ?
H7A C7 H7C 109.5 . . ?
H7B C7 H7C 109.5 . . ?
C5 C8 H8A 109.5 . . ?
C5 C8 H8B 109.5 . . ?
H8A C8 H8B 109.5 . . ?
C5 C8 H8C 109.5 . . ?
H8A C8 H8C 109.5 . . ?
H8B C8 H8C 109.5 . . ?
N3 C9 C10 110.6(3) . . ?
N3 C9 H9A 109.5 . . ?
C10 C9 H9A 109.5 . . ?
N3 C9 H9B 109.5 . . ?
C10 C9 H9B 109.5 . . ?
H9A C9 H9B 108.1 . . ?
N4 C10 C9 110.7(3) . . ?
N4 C10 H10A 109.5 . . ?
C9 C10 H10A 109.5 . . ?
N4 C10 H10B 109.5 . . ?
C9 C10 H10B 109.5 . . ?
H10A C10 H10B 108.1 . . ?
N4 C11 C12 110.7(4) . . ?
N4 C11 H11A 109.5 . . ?
C12 C11 H11A 109.5 . . ?
N4 C11 H11B 109.5 . . ?
C12 C11 H11B 109.5 . . ?
H11A C11 H11B 108.1 . . ?
N3 C12 C11 110.7(3) . . ?
N3 C12 H12A 109.5 . . ?
C11 C12 H12A 109.5 . . ?
N3 C12 H12B 109.5 . . ?
C11 C12 H12B 109.5 . . ?
H12A C12 H12B 108.1 . . ?
N4 C13 H13A 109.5 . . ?
N4 C13 H13B 109.5 . . ?
H13A C13 H13B 109.5 . . ?
N4 C13 H13C 109.5 . . ?
H13A C13 H13C 109.5 . . ?
H13B C13 H13C 109.5 . . ?
N5 C14 C15 110.4(3) . . ?
N5 C14 H14A 109.6 . . ?
C15 C14 H14A 109.6 . . ?
N5 C14 H14B 109.6 . . ?
C15 C14 H14B 109.6 . . ?
H14A C14 H14B 108.1 . . ?
N6 C15 C14 110.3(3) . . ?
N6 C15 H15A 109.6 . . ?
C14 C15 H15A 109.6 . . ?
N6 C15 H15B 109.6 . . ?
C14 C15 H15B 109.6 . . ?
H15A C15 H15B 108.1 . . ?
N6 C16 C17 110.8(3) . . ?
N6 C16 H16A 109.5 . . ?
C17 C16 H16A 109.5 . . ?
N6 C16 H16B 109.5 . . ?
C17 C16 H16B 109.5 . . ?
H16A C16 H16B 108.1 . . ?
N5 C17 C16 111.2(3) . . ?
N5 C17 H17A 109.4 . . ?
C16 C17 H17A 109.4 . . ?
N5 C17 H17B 109.4 . . ?
C16 C17 H17B 109.4 . . ?
H17A C17 H17B 108.0 . . ?
N6 C18 H18A 109.5 . . ?
N6 C18 H18B 109.5 . . ?
H18A C18 H18B 109.5 . . ?
N6 C18 H18C 109.5 . . ?
H18A C18 H18C 109.5 . . ?
H18B C18 H18C 109.5 . . ?
N7 C19 C20 123.5(4) . . ?
N7 C19 H19 118.2 . . ?
C20 C19 H19 118.2 . . ?
C21 C20 C19 119.2(4) . . ?
C21 C20 H20 120.4 . . ?
C19 C20 H20 120.4 . . ?
C20 C21 C22 119.2(4) . . ?
C20 C21 H21 120.4 . . ?
C22 C21 H21 120.4 . . ?
C23 C22 C21 117.4(4) . . ?
C23 C22 C30 119.3(4) . . ?
C21 C22 C30 123.2(4) . . ?
N7 C23 C22 122.9(4) . . ?
N7 C23 C24 117.7(4) . . ?
C22 C23 C24 119.4(4) . . ?
N8 C24 C28 123.0(4) . . ?
N8 C24 C23 117.3(4) . . ?
C28 C24 C23 119.6(4) . . ?
N8 C25 C26 123.3(4) . . ?
N8 C25 H25 118.3 . . ?
C26 C25 H25 118.3 . . ?
C27 C26 C25 119.2(4) . . ?
C27 C26 H26 120.4 . . ?
C25 C26 H26 120.4 . . ?
C26 C27 C28 119.1(4) . . ?
C26 C27 H27 120.5 . . ?
C28 C27 H27 120.5 . . ?
C24 C28 C27 117.8(4) . . ?
C24 C28 C29 119.7(4) . . ?
C27 C28 C29 122.4(4) . . ?
C30 C29 C28 120.7(4) . . ?
C30 C29 H29 119.7 . . ?
C28 C29 H29 119.7 . . ?
C29 C30 C22 121.1(4) . . ?
C29 C30 H30 119.4 . . ?
C22 C30 H30 119.4 . . ?
N9 C31 C32 123.1(4) . . ?
N9 C31 H31 118.4 . . ?
C32 C31 H31 118.4 . . ?
C33 C32 C31 119.6(4) . . ?
C33 C32 H32 120.2 . . ?
C31 C32 H32 120.2 . . ?
C32 C33 C34 119.1(4) . . ?
C32 C33 H33 120.4 . . ?
C34 C33 H33 120.4 . . ?
C35 C34 C33 117.7(4) . . ?
C35 C34 C42 119.7(4) . . ?
C33 C34 C42 122.6(4) . . ?
N9 C35 C34 122.9(4) . . ?
N9 C35 C36 117.3(4) . . ?
C34 C35 C36 119.9(4) . . ?
N10 C36 C40 122.8(4) . . ?
N10 C36 C35 117.9(4) . . ?
C40 C36 C35 119.3(4) . . ?
N10 C37 C38 123.3(4) . . ?
N10 C37 H37 118.4 . . ?
C38 C37 H37 118.4 . . ?
C39 C38 C37 119.2(4) . . ?
C39 C38 H38 120.4 . . ?
C37 C38 H38 120.4 . . ?
C38 C39 C40 119.4(4) . . ?
C38 C39 H39 120.3 . . ?
C40 C39 H39 120.3 . . ?
C39 C40 C36 117.4(4) . . ?
C39 C40 C41 123.3(4) . . ?
C36 C40 C41 119.3(4) . . ?
C42 C41 C40 120.9(4) . . ?
C42 C41 H41 119.6 . . ?
C40 C41 H41 119.6 . . ?
C41 C42 C34 120.9(4) . . ?
C41 C42 H42 119.5 . . ?
C34 C42 H42 119.5 . . ?
N11 C43 C44 178.9(6) . . ?
C43 C44 H44A 109.5 . . ?
C43 C44 H44B 109.5 . . ?
H44A C44 H44B 109.5 . . ?
C43 C44 H44C 109.5 . . ?
H44A C44 H44C 109.5 . . ?
H44B C44 H44C 109.5 . . ?
H1OA O1 H1OB 106.2 . . ?
H2OA O2 H2OB 133.7 . . ?
H3OA O3 H3OB 108.4 . . ?
H4OA O4 H4OB 112.3 . . ?

loop_
_geom_bond_atom_site_label_1
_geom_bond_atom_site_label_2
_geom_bond_distance
_geom_bond_site_symmetry_2
_geom_bond_publ_flag
I1 Cu1 2.7005(6) . ?
I2 Cu2 2.6451(6) . ?
Cu1 N8 2.084(3) . ?
Cu1 N7 2.110(3) . ?
Cu1 P1 2.1953(11) . ?
Cu2 N9 2.054(3) . ?
Cu2 N10 2.135(3) . ?
Cu2 P2 2.1902(11) . ?
P1 N3 1.674(3) . ?
P1 N2 1.706(3) . ?
P1 N1 1.724(3) . ?
P1 P2 2.5893(13) . ?
P2 N5 1.671(3) . ?
P2 N1 1.706(3) . ?
P2 N2 1.728(3) . ?
N1 C1 1.485(5) . ?
N2 C5 1.483(5) . ?
N3 C12 1.464(5) . ?
N3 C9 1.465(5) . ?
N4 C10 1.455(5) . ?
N4 C11 1.457(5) . ?
N4 C13 1.458(5) . ?
N5 C17 1.461(5) . ?
N5 C14 1.464(5) . ?
N6 C18 1.471(6) . ?
N6 C15 1.472(5) . ?
N6 C16 1.476(5) . ?
N7 C19 1.328(5) . ?
N7 C23 1.356(5) . ?
N8 C25 1.328(5) . ?
N8 C24 1.368(5) . ?
N9 C31 1.331(5) . ?
N9 C35 1.371(5) . ?
N10 C37 1.329(5) . ?
N10 C36 1.357(5) . ?
C1 C4 1.519(5) . ?
C1 C3 1.526(5) . ?
C1 C2 1.533(5) . ?
C2 H2A 0.9800 . ?
C2 H2B 0.9800 . ?
C2 H2C 0.9800 . ?
C3 H3A 0.9800 . ?
C3 H3B 0.9800 . ?
C3 H3C 0.9800 . ?
C4 H4A 0.9800 . ?
C4 H4B 0.9800 . ?
C4 H4C 0.9800 . ?
C5 C8 1.526(5) . ?
C5 C7 1.534(5) . ?
C5 C6 1.535(5) . ?
C6 H6A 0.9800 . ?
C6 H6B 0.9800 . ?
C6 H6C 0.9800 . ?
C7 H7A 0.9800 . ?
C7 H7B 0.9800 . ?
C7 H7C 0.9800 . ?
C8 H8A 0.9800 . ?
C8 H8B 0.9800 . ?
C8 H8C 0.9800 . ?
C9 C10 1.522(5) . ?
C9 H9A 0.9900 . ?
C9 H9B 0.9900 . ?
C10 H10A 0.9900 . ?
C10 H10B 0.9900 . ?
C11 C12 1.515(6) . ?
C11 H11A 0.9900 . ?
C11 H11B 0.9900 . ?
C12 H12A 0.9900 . ?
C12 H12B 0.9900 . ?
C13 H13A 0.9800 . ?
C13 H13B 0.9800 . ?
C13 H13C 0.9800 . ?
C14 C15 1.519(6) . ?
C14 H14A 0.9900 . ?
C14 H14B 0.9900 . ?
C15 H15A 0.9900 . ?
C15 H15B 0.9900 . ?
C16 C17 1.520(6) . ?
C16 H16A 0.9900 . ?
C16 H16B 0.9900 . ?
C17 H17A 0.9900 . ?
C17 H17B 0.9900 . ?
C18 H18A 0.9800 . ?
C18 H18B 0.9800 . ?
C18 H18C 0.9800 . ?
C19 C20 1.396(6) . ?
C19 H19 0.9500 . ?
C20 C21 1.371(6) . ?
C20 H20 0.9500 . ?
C21 C22 1.412(6) . ?
C21 H21 0.9500 . ?
C22 C23 1.411(6) . ?
C22 C30 1.431(6) . ?
C23 C24 1.439(6) . ?
C24 C28 1.399(6) . ?
C25 C26 1.403(6) . ?
C25 H25 0.9500 . ?
C26 C27 1.373(6) . ?
C26 H26 0.9500 . ?
C27 C28 1.409(6) . ?
C27 H27 0.9500 . ?
C28 C29 1.434(6) . ?
C29 C30 1.353(6) . ?
C29 H29 0.9500 . ?
C30 H30 0.9500 . ?
C31 C32 1.398(6) . ?
C31 H31 0.9500 . ?
C32 C33 1.369(6) . ?
C32 H32 0.9500 . ?
C33 C34 1.412(6) . ?
C33 H33 0.9500 . ?
C34 C35 1.400(5) . ?
C34 C42 1.425(6) . ?
C35 C36 1.436(5) . ?
C36 C40 1.417(6) . ?
C37 C38 1.404(6) . ?
C37 H37 0.9500 . ?
C38 C39 1.369(7) . ?
C38 H38 0.9500 . ?
C39 C40 1.412(6) . ?
C39 H39 0.9500 . ?
C40 C41 1.431(6) . ?
C41 C42 1.361(6) . ?
C41 H41 0.9500 . ?
C42 H42 0.9500 . ?
C43 N11 1.129(7) . ?
C43 C44 1.465(7) . ?
C44 H44A 0.9800 . ?
C44 H44B 0.9800 . ?
C44 H44C 0.9800 . ?
O1 H1OA 0.8701 . ?
O1 H1OB 0.8700 . ?
O2 H2OA 0.8699 . ?
O2 H2OB 0.8700 . ?
O3 H3OA 0.8700 . ?
O3 H3OB 0.8699 . ?
O4 H4OA 0.8699 . ?
O4 H4OB 0.8700 . ?

loop_
_geom_hbond_atom_site_label_D
_geom_hbond_atom_site_label_H
_geom_hbond_atom_site_label_A
_geom_hbond_distance_DH
_geom_hbond_distance_HA
_geom_hbond_distance_DA
_geom_hbond_angle_DHA
_geom_hbond_site_symmetry_A
O1 H1OA I1 0.87 2.72 3.576(3) 170.3 2_666
O1 H1OB O2 0.87 1.94 2.774(5) 161.0 1_455
O2 H2OA I2 0.87 2.80 3.661(3) 172.4 2_656
O2 H2OB O3 0.87 1.96 2.807(5) 164.5 2_656
O3 H3OA O4 0.87 2.04 2.868(5) 158.0 2_556
O3 H3OB O4 0.87 2.02 2.839(5) 156.7 1_556
O4 H4OA N6 0.87 1.97 2.821(5) 167.3 1_554
O4 H4OB O1 0.87 1.97 2.775(5) 154.3 .
